data_7100752
_journal_name_full 'Chemical Communications'
_journal_paper_doi 10.1039/b517385j
_journal_year 2006
_chemical_formula_sum 'C21 H24 O3'
_chemical_formula_weight 324.40
_space_group_IT_number 15
_symmetry_cell_setting monoclinic
_symmetry_space_group_name_Hall '-C 2yc'
_symmetry_space_group_name_H-M 'C 1 2/c 1'
_cell_angle_alpha 90.00
_cell_angle_beta 97.75(3)
_cell_angle_gamma 90.00
_cell_formula_units_Z 8
_cell_length_a 27.321(6)
_cell_length_b 8.7467(17)
_cell_length_c 15.029(3)
_cell_measurement_temperature 296(2)
_cell_volume 3558.5(12)
_diffrn_ambient_temperature 296(2)
_exptl_crystal_density_diffrn 1.211
_cod_depositor_comments
;
The following automatic conversions were performed:
'_symmetry_cell_setting' value 'Monoclinic' changed to 'monoclinic'
according to '/home/saulius/struct/CIF-dictionaries/cif_core.dic'
dictionary named 'cif_core.dic' version 2.4.1 from 2010-06-29.

Automatic conversion script
Id: cif_fix_enum 1527 2010-12-29 10:47:43Z saulius 
;
_cod_original_sg_symbol_H-M 'C 2/c'
_cod_database_code 7100752

loop_
_symmetry_equiv_pos_as_xyz
'x, y, z'
'x, -y, z+1/2'
'x+1/2, y+1/2, z'
'x+1/2, -y+1/2, z+1/2'
'-x, -y, -z'
'-x, y, -z-1/2'
'-x+1/2, -y+1/2, -z'
'-x+1/2, y+1/2, -z-1/2'

loop_
_atom_site_label
_atom_site_type_symbol
_atom_site_fract_x
_atom_site_fract_y
_atom_site_fract_z
_atom_site_U_iso_or_equiv
_atom_site_adp_type
_atom_site_occupancy
_atom_site_symmetry_multiplicity
_atom_site_calc_flag
_atom_site_refinement_flags
_atom_site_disorder_assembly
_atom_site_disorder_group
O1 O 0.69313(10) 0.9764(3) 0.88414(18) 0.0741(8) Uani 1 1 d . . .
O2 O 0.68146(7) 0.7646(2) 0.95390(15) 0.0509(6) Uani 1 1 d . . .
O3 O 0.63752(12) 0.1551(3) 0.98775(18) 0.0816(9) Uani 1 1 d . . .
H3 H 0.6539 0.1000 0.9589 0.098 Uiso 1 1 calc R . .
C1 C 0.5532(2) 0.6481(5) 1.1629(3) 0.0941(15) Uani 1 1 d . . .
H1A H 0.5554 0.6431 1.2252 0.113 Uiso 1 1 calc R . .
H1B H 0.5230 0.6326 1.1275 0.113 Uiso 1 1 calc R . .
C2 C 0.59307(16) 0.6772(4) 1.1250(2) 0.0609(10) Uani 1 1 d . . .
C3 C 0.64239(18) 0.7028(5) 1.1795(3) 0.0916(14) Uani 1 1 d . . .
H3A H 0.6399 0.6858 1.2419 0.110 Uiso 1 1 calc R . .
H3B H 0.6529 0.8059 1.1713 0.110 Uiso 1 1 calc R . .
H3C H 0.6660 0.6331 1.1604 0.110 Uiso 1 1 calc R . .
C4 C 0.59315(12) 0.6882(4) 1.0246(2) 0.0482(8) Uani 1 1 d . . .
H4 H 0.6069 0.7885 1.0129 0.058 Uiso 1 1 calc R . .
C5 C 0.54200(13) 0.6793(4) 0.9681(2) 0.0639(10) Uani 1 1 d . . .
H5A H 0.5282 0.5787 0.9758 0.077 Uiso 1 1 calc R . .
H5B H 0.5205 0.7535 0.9912 0.077 Uiso 1 1 calc R . .
C6 C 0.54170(13) 0.7085(5) 0.8673(2) 0.0665(10) Uani 1 1 d . . .
H6A H 0.5642 0.6366 0.8451 0.080 Uiso 1 1 calc R . .
H6B H 0.5088 0.6864 0.8370 0.080 Uiso 1 1 calc R . .
C7 C 0.55556(13) 0.8654(5) 0.8415(2) 0.0655(11) Uani 1 1 d . . .
C8 C 0.53377(15) 0.9936(5) 0.8880(3) 0.0853(13) Uani 1 1 d . . .
H8A H 0.4984 0.9880 0.8764 0.102 Uiso 1 1 calc R . .
H8B H 0.5446 1.0892 0.8661 0.102 Uiso 1 1 calc R . .
H8C H 0.5442 0.9864 0.9514 0.102 Uiso 1 1 calc R . .
C9 C 0.58319(15) 0.8994(5) 0.7763(3) 0.0766(12) Uani 1 1 d . . .
H9 H 0.5895 1.0031 0.7703 0.092 Uiso 1 1 calc R . .
C10 C 0.60468(15) 0.8018(5) 0.7141(3) 0.0798(12) Uani 1 1 d . . .
H10A H 0.5876 0.8202 0.6542 0.096 Uiso 1 1 calc R . .
H10B H 0.5987 0.6962 0.7292 0.096 Uiso 1 1 calc R . .
C11 C 0.66002(14) 0.8226(4) 0.7120(3) 0.0665(11) Uani 1 1 d . . .
H11A H 0.6692 0.7731 0.6589 0.080 Uiso 1 1 calc R . .
H11B H 0.6674 0.9307 0.7082 0.080 Uiso 1 1 calc R . .
C12 C 0.68984(12) 0.7568(4) 0.7935(2) 0.0533(9) Uani 1 1 d . . .
C13 C 0.68772(12) 0.8407(4) 0.8779(3) 0.0532(9) Uani 1 1 d . . .
C14 C 0.71797(12) 0.6328(4) 0.7932(3) 0.0604(10) Uani 1 1 d . . .
H14 H 0.7234 0.5924 0.7381 0.072 Uiso 1 1 calc R . .
C15 C 0.74139(12) 0.5547(4) 0.8769(3) 0.0687(11) Uani 1 1 d . . .
H15A H 0.7626 0.6255 0.9140 0.082 Uiso 1 1 calc R . .
H15B H 0.7613 0.4691 0.8619 0.082 Uiso 1 1 calc R . .
C16 C 0.70055(11) 0.4996(4) 0.9266(2) 0.0500(8) Uani 1 1 d . . .
C17 C 0.66919(11) 0.6077(4) 0.9555(2) 0.0453(8) Uani 1 1 d . . .
C18 C 0.62775(11) 0.5692(4) 0.9940(2) 0.0452(8) Uani 1 1 d . . .
C19 C 0.61801(13) 0.4147(4) 1.0033(2) 0.0544(9) Uani 1 1 d . . .
H19 H 0.5904 0.3846 1.0290 0.065 Uiso 1 1 calc R . .
C20 C 0.64892(14) 0.3043(4) 0.9745(2) 0.0565(9) Uani 1 1 d . . .
C21 C 0.68962(13) 0.3475(4) 0.9364(2) 0.0574(9) Uani 1 1 d . . .
H21 H 0.7101 0.2731 0.9169 0.069 Uiso 1 1 calc R . .

loop_
_atom_site_aniso_label
_atom_site_aniso_U_11
_atom_site_aniso_U_22
_atom_site_aniso_U_33
_atom_site_aniso_U_23
_atom_site_aniso_U_13
_atom_site_aniso_U_12
O1 0.0951(19) 0.0428(15) 0.088(2) -0.0137(14) 0.0261(16) -0.0161(14)
O2 0.0536(13) 0.0447(13) 0.0553(15) -0.0170(11) 0.0108(11) -0.0103(11)
O3 0.138(3) 0.0398(15) 0.0723(19) -0.0063(13) 0.0331(17) -0.0056(15)
C1 0.136(4) 0.088(3) 0.068(3) 0.002(2) 0.049(3) -0.005(3)
C2 0.092(3) 0.043(2) 0.051(2) -0.0019(17) 0.020(2) 0.0083(19)
C3 0.125(4) 0.094(3) 0.053(3) -0.016(2) 0.002(3) 0.026(3)
C4 0.057(2) 0.0391(18) 0.050(2) -0.0015(15) 0.0141(16) -0.0015(15)
C5 0.055(2) 0.067(2) 0.072(3) 0.004(2) 0.0178(19) -0.0057(18)
C6 0.054(2) 0.086(3) 0.057(2) -0.009(2) -0.0010(18) 0.010(2)
C7 0.053(2) 0.096(3) 0.047(2) 0.010(2) 0.0033(17) 0.003(2)
C8 0.077(3) 0.087(3) 0.093(3) 0.007(3) 0.017(3) 0.017(2)
C9 0.080(3) 0.080(3) 0.069(3) 0.004(2) 0.008(2) 0.002(2)
C10 0.072(3) 0.108(3) 0.059(3) 0.002(3) 0.011(2) 0.001(2)
C11 0.081(3) 0.060(2) 0.065(3) 0.000(2) 0.033(2) -0.008(2)
C12 0.054(2) 0.049(2) 0.061(2) -0.0099(18) 0.0203(18) -0.0139(17)
C13 0.0472(19) 0.040(2) 0.074(3) -0.0129(18) 0.0124(17) -0.0115(16)
C14 0.052(2) 0.062(2) 0.071(3) -0.022(2) 0.0253(19) -0.0132(18)
C15 0.045(2) 0.070(3) 0.093(3) -0.022(2) 0.015(2) 0.0063(18)
C16 0.0449(18) 0.050(2) 0.054(2) -0.0099(17) 0.0010(16) 0.0031(16)
C17 0.0482(18) 0.0400(18) 0.0462(19) -0.0099(15) 0.0011(15) -0.0048(15)
C18 0.0545(19) 0.0476(19) 0.0331(17) -0.0060(15) 0.0041(14) 0.0001(16)
C19 0.069(2) 0.048(2) 0.047(2) 0.0016(17) 0.0120(17) -0.0054(18)
C20 0.086(3) 0.0384(19) 0.045(2) -0.0037(16) 0.0087(19) -0.0014(18)
C21 0.065(2) 0.049(2) 0.055(2) -0.0099(17) 0.0003(18) 0.0145(18)

loop_
_geom_bond_atom_site_label_1
_geom_bond_atom_site_label_2
_geom_bond_distance
_geom_bond_site_symmetry_2
_geom_bond_publ_flag
O1 C13 1.198(4) . ?
O2 C13 1.352(4) . ?
O2 C17 1.414(4) . ?
O3 C20 1.363(4) . ?
C1 C2 1.319(5) . ?
C2 C3 1.497(6) . ?
C2 C4 1.512(5) . ?
C4 C18 1.519(4) . ?
C4 C5 1.536(5) . ?
C5 C6 1.535(5) . ?
C6 C7 1.489(5) . ?
C7 C9 1.348(5) . ?
C7 C8 1.488(5) . ?
C9 C10 1.448(5) . ?
C10 C11 1.527(5) . ?
C11 C12 1.493(5) . ?
C12 C14 1.330(5) . ?
C12 C13 1.473(5) . ?
C14 C15 1.497(5) . ?
C15 C16 1.503(5) . ?
C16 C21 1.376(5) . ?
C16 C17 1.385(4) . ?
C17 C18 1.380(4) . ?
C18 C19 1.388(4) . ?
C19 C20 1.389(5) . ?
C20 C21 1.371(5) . ?

loop_
_cod_related_entry_id
_cod_related_entry_database
_cod_related_entry_code
1 ChemSpider 9740805
